data_2101051
loop_
_publ_author_name
'Z\'u\~niga, F. J.'
'P\'erez-Mato, J. M.'
'Breczewski, T.'

_publ_section_title
;
 Structure of the incommensurate phase of 4,4'-dichlorobiphenyl sulfone
 at 90 K
;
_journal_issue 6
_journal_name_full 'Acta Crystallographica Section B'
_journal_page_first 1060
_journal_page_last 1068
_journal_paper_doi 10.1107/S0108768193008195
_journal_volume 49
_journal_year 1993
_chemical_formula_sum 'C12 H8 Cl2 O2 S'
_chemical_formula_weight 287.2
_symmetry_cell_setting monoclinic
_symmetry_space_group_name_Hall '-I 2ya'
_symmetry_space_group_name_H-M 'I 1 2/a 1'
_cell_angle_alpha 90.0
_cell_angle_beta 90.02(4)
_cell_angle_gamma 90.0
_cell_formula_units_Z 4
_cell_length_a 20.20(2)
_cell_length_b 4.910(2)
_cell_length_c 12.054(9)
_cell_volume 1195.5(16)
_diffrn_radiation_type MoK\a
_diffrn_radiation_wavelength 0.7107
_exptl_absorpt_coefficient_mu 0.67
_exptl_crystal_density_diffrn 1.597
_exptl_crystal_F_000 584
_cod_data_source_file al0558.cif
_cod_data_source_block al0558a
_cod_original_cell_volume 1195(2)
_cod_database_code 2101051

loop_
_atom_site_label
_atom_site_fract_x
_atom_site_fract_y
_atom_site_fract_z
_atom_site_U_iso_or_equiv
S .2500 .13800(10) .0000 .0150(10)
Cl .03032(2) .93770(10) .15944(3) .0280(10)
O .22528(4) -.0080(2) -.09510(10) .0200(10)
C(1) .18652(4) .3583(2) .04480(10) .0150(10)
C(2) .13450(10) .4210(2) -.02690(10) .0190(10)
C(3) .08610(10) .6010(3) .00790(10) .0210(10)
C(4) .09020(10) .7107(2) .11430(10) .0200(10)
C(5) .14140(10) .6460(2) .18610(10) .0200(10)
C(6) .19010(10) .4686(2) .15090(10) .0180(10)
H(2) .1330(8) .338(4) -.0990(10) .0110(10)
H(3) .0484(8) .651(3) -.0360(10) .0110(10)
H(5) .1419(8) .711(4) .2570(10) .0110(10)
H(6) .2273(8) .421(3) .2010(10) .0110(10)

loop_
_geom_angle_atom_site_label_1
_geom_angle_atom_site_label_2
_geom_angle_atom_site_label_3
_geom_angle
C(2) C(1) C(6) 121.6(4)
C(1) C(2) C(3) 119.1(4)
C(2) C(3) C(4) 118.9(4)
C(3) C(4) C(5) 122.1(4)
C(4) C(5) C(6) 119.1(4)
C(5) C(6) C(1) 119.3(4)
O S C(1) 107.3(2)
C(3) C(4) Cl 119.6(3)

loop_
_geom_bond_atom_site_label_1
_geom_bond_atom_site_label_2
_geom_bond_distance
S O 1.443(2)
S C(1) 1.764(3)
Cl C(4) 1.735(3)
C(1) C(2) 1.397(4)
C(2) C(3) 1.386(4)
C(3) C(4) 1.395(4)
C(4) C(5) 1.387(4)
C(5) C(6) 1.383(4)
C(1) C(6) 1.392(3)
C(2) H(2) .958(19)
C(3) H(3) .968(18)
C(5) H(5) .916(19)
C(6) H(6) .993(18)
